data_7151048
loop_
_publ_author_name
'Schmittel, Michael'
'Kishore, Ravuri S. K.'
'Bats, Jan W.'

_publ_section_title
;
 Synthesis of supramolecular fullerene-porphyrin-Cu(phen)(2)-ferrocene
 architectures. A heteroleptic approach towards tetrads.
;
_journal_issue 1
_journal_name_full 'Organic &amp; biomolecular chemistry'
_journal_page_first 78
_journal_page_last 86
_journal_paper_doi 10.1039/b614111k
_journal_volume 5
_journal_year 2007
_chemical_formula_moiety 'C36 H24 Fe2 N2, C H Cl3'
_chemical_formula_sum 'C37 H25 Cl3 Fe2 N2'
_chemical_formula_weight 715.64
_chemical_name_systematic
;
?
;
_space_group_IT_number 14
_symmetry_cell_setting monoclinic
_symmetry_space_group_name_Hall '-P 2ybc'
_symmetry_space_group_name_H-M 'P 1 21/c 1'
_atom_sites_solution_hydrogens geom
_atom_sites_solution_primary direct
_atom_sites_solution_secondary difmap
_audit_creation_method SHELXL-97
_cell_angle_alpha 90.00
_cell_angle_beta 111.923(12)
_cell_angle_gamma 90.00
_cell_formula_units_Z 4
_cell_length_a 22.770(3)
_cell_length_b 7.5283(11)
_cell_length_c 19.570(3)
_cell_measurement_reflns_used 188
_cell_measurement_temperature 158(2)
_cell_measurement_theta_max 23
_cell_measurement_theta_min 3
_cell_volume 3112.1(8)
_computing_cell_refinement 'SMART (Siemens, 1995)'
_computing_data_collection 'SMART (Siemens, 1995)'
_computing_data_reduction 'SAINT (Siemens, 1995)'
_computing_publication_material 'SHELXL-97 (Sheldrick, 1997)'
_computing_structure_refinement 'SHELXL-97 (Sheldrick, 1997)'
_computing_structure_solution 'SHELXS-97 (Sheldrick, 1997)'
_diffrn_ambient_temperature 158(2)
_diffrn_measured_fraction_theta_full 0.914
_diffrn_measured_fraction_theta_max 0.914
_diffrn_measurement_device_type SIEMENS_SMART_CCD
_diffrn_measurement_method \w
_diffrn_radiation_monochromator graphite
_diffrn_radiation_source 'normal-focus sealed tube'
_diffrn_radiation_type MoK\a
_diffrn_radiation_wavelength 0.71073
_diffrn_reflns_av_R_equivalents 0.0630
_diffrn_reflns_av_sigmaI/netI 0.0590
_diffrn_reflns_limit_h_max 32
_diffrn_reflns_limit_h_min -31
_diffrn_reflns_limit_k_max 10
_diffrn_reflns_limit_k_min -10
_diffrn_reflns_limit_l_max 27
_diffrn_reflns_limit_l_min -28
_diffrn_reflns_number 49615
_diffrn_reflns_theta_full 30.92
_diffrn_reflns_theta_max 30.92
_diffrn_reflns_theta_min 2.09
_diffrn_standards_decay_% 0.0
_diffrn_standards_interval_time 1200
_diffrn_standards_number 489
_exptl_absorpt_coefficient_mu 1.220
_exptl_absorpt_correction_T_max 0.952
_exptl_absorpt_correction_T_min 0.804
_exptl_absorpt_correction_type empirical
_exptl_absorpt_process_details ' SADABS (Sheldrick, 2000)'
_exptl_crystal_colour brown
_exptl_crystal_density_diffrn 1.527
_exptl_crystal_density_method 'not measured'
_exptl_crystal_description blade
_exptl_crystal_F_000 1456
_exptl_crystal_size_max 0.75
_exptl_crystal_size_mid 0.26
_exptl_crystal_size_min 0.04
_refine_diff_density_max 1.067
_refine_diff_density_min -1.120
_refine_diff_density_rms 0.104
_refine_ls_extinction_method none
_refine_ls_goodness_of_fit_ref 1.024
_refine_ls_hydrogen_treatment constr
_refine_ls_matrix_type full
_refine_ls_number_parameters 397
_refine_ls_number_reflns 9002
_refine_ls_number_restraints 0
_refine_ls_restrained_S_all 1.024
_refine_ls_R_factor_all 0.0947
_refine_ls_R_factor_gt 0.0517
_refine_ls_shift/su_max 0.001
_refine_ls_shift/su_mean 0.000
_refine_ls_structure_factor_coef Fsqd
_refine_ls_weighting_details 'calc w=1/[\s^2^(Fo^2^)+(0.07P)^2^+2.9P] where P=(Fo^2^+2Fc^2^)/3'
_refine_ls_weighting_scheme calc
_refine_ls_wR_factor_gt 0.1221
_refine_ls_wR_factor_ref 0.1434
_reflns_number_gt 6021
_reflns_number_total 9002
_reflns_threshold_expression I>2sigma(I)
_cod_data_source_file b614111k.txt
_cod_data_source_block compound-5
_cod_original_sg_symbol_H-M 'P 21/c'
_cod_database_code 7151048

loop_
_symmetry_equiv_pos_as_xyz
'x, y, z'
'-x, y+1/2, -z+1/2'
'-x, -y, -z'
'x, -y-1/2, z-1/2'

loop_
_atom_site_label
_atom_site_type_symbol
_atom_site_fract_x
_atom_site_fract_y
_atom_site_fract_z
_atom_site_U_iso_or_equiv
_atom_site_adp_type
_atom_site_occupancy
_atom_site_symmetry_multiplicity
_atom_site_calc_flag
_atom_site_refinement_flags
_atom_site_disorder_assembly
_atom_site_disorder_group
Fe1 Fe 0.067135(17) 0.97097(5) 0.15813(2) 0.01533(10) Uani 1 1 d . . .
Fe2 Fe 0.812806(18) 0.00661(5) 0.52872(2) 0.01811(11) Uani 1 1 d . . .
Cl1 Cl 0.31985(6) 0.04904(19) 0.15972(6) 0.0671(3) Uani 1 1 d . . .
Cl2 Cl 0.33469(7) -0.1696(2) 0.28254(8) 0.0859(5) Uani 1 1 d . . .
Cl3 Cl 0.43898(7) -0.1294(3) 0.23203(9) 0.1025(6) Uani 1 1 d . . .
N1 N 0.34218(11) 0.3226(3) 0.31486(14) 0.0251(5) Uani 1 1 d . . .
N2 N 0.46313(11) 0.1922(3) 0.37869(14) 0.0249(5) Uani 1 1 d . . .
C1 C 0.37357(13) 0.3472(3) 0.38805(16) 0.0201(6) Uani 1 1 d . . .
C2 C 0.28556(14) 0.3941(4) 0.28412(17) 0.0261(6) Uani 1 1 d . . .
H2A H 0.2629 0.3729 0.2331 0.031 Uiso 1 1 calc R . .
C3 C 0.25606(13) 0.5004(3) 0.32189(17) 0.0222(6) Uani 1 1 d . . .
C4 C 0.28771(13) 0.5214(4) 0.39694(17) 0.0227(6) Uani 1 1 d . . .
H4A H 0.2692 0.5894 0.4246 0.027 Uiso 1 1 calc R . .
C5 C 0.34717(13) 0.4423(4) 0.43231(16) 0.0211(6) Uani 1 1 d . . .
C6 C 0.38135(14) 0.4547(4) 0.51011(16) 0.0235(6) Uani 1 1 d . . .
H6A H 0.3628 0.5158 0.5395 0.028 Uiso 1 1 calc R . .
C7 C 0.43913(14) 0.3818(4) 0.54266(17) 0.0240(6) Uani 1 1 d . . .
H7A H 0.4601 0.3888 0.5946 0.029 Uiso 1 1 calc R . .
C8 C 0.46942(13) 0.2934(4) 0.49937(16) 0.0220(6) Uani 1 1 d . . .
C9 C 0.53186(13) 0.2273(4) 0.53074(17) 0.0237(6) Uani 1 1 d . . .
H9A H 0.5551 0.2372 0.5822 0.028 Uiso 1 1 calc R . .
C10 C 0.55875(13) 0.1484(4) 0.48600(17) 0.0238(6) Uani 1 1 d . . .
C11 C 0.52132(14) 0.1331(4) 0.41011(18) 0.0267(6) Uani 1 1 d . . .
H11A H 0.5397 0.0759 0.3796 0.032 Uiso 1 1 calc R . .
C12 C 0.43713(13) 0.2749(4) 0.42270(16) 0.0210(6) Uani 1 1 d . . .
C13 C 0.19569(14) 0.5826(4) 0.28321(16) 0.0232(6) Uani 1 1 d . . .
C14 C 0.14577(13) 0.6541(4) 0.25094(16) 0.0211(6) Uani 1 1 d . . .
C15 C 0.08580(13) 0.7375(3) 0.21631(15) 0.0189(5) Uani 1 1 d . . .
C16 C 0.05810(13) 0.8654(4) 0.25013(16) 0.0211(6) Uani 1 1 d . . .
H16A H 0.0769 0.9100 0.2989 0.025 Uiso 1 1 calc R . .
C17 C -0.00216(13) 0.9128(4) 0.19778(17) 0.0232(6) Uani 1 1 d . . .
H17A H -0.0309 0.9945 0.2056 0.028 Uiso 1 1 calc R . .
C18 C -0.01228(13) 0.8175(4) 0.13168(16) 0.0220(6) Uani 1 1 d . . .
H18A H -0.0489 0.8247 0.0877 0.026 Uiso 1 1 calc R . .
C19 C 0.04174(13) 0.7095(3) 0.14244(15) 0.0197(5) Uani 1 1 d . . .
H19A H 0.0476 0.6326 0.1070 0.024 Uiso 1 1 calc R . .
C20 C 0.14900(14) 1.0541(4) 0.14763(18) 0.0279(7) Uani 1 1 d . . .
H20A H 0.1879 0.9909 0.1638 0.034 Uiso 1 1 calc R . .
C21 C 0.13020(15) 1.1787(4) 0.18941(17) 0.0281(7) Uani 1 1 d . . .
H21A H 0.1546 1.2147 0.2384 0.034 Uiso 1 1 calc R . .
C22 C 0.06881(14) 1.2411(4) 0.14599(16) 0.0240(6) Uani 1 1 d . . .
H22A H 0.0447 1.3250 0.1608 0.029 Uiso 1 1 calc R . .
C23 C 0.04964(14) 1.1556(4) 0.07608(16) 0.0239(6) Uani 1 1 d . . .
H23A H 0.0106 1.1727 0.0360 0.029 Uiso 1 1 calc R . .
C24 C 0.09939(14) 1.0397(4) 0.07704(17) 0.0245(6) Uani 1 1 d . . .
H24A H 0.0995 0.9660 0.0377 0.029 Uiso 1 1 calc R . .
C25 C 0.62220(14) 0.0815(4) 0.51173(17) 0.0261(6) Uani 1 1 d . . .
C26 C 0.67421(14) 0.0205(4) 0.52873(17) 0.0237(6) Uani 1 1 d . . .
C27 C 0.73299(13) -0.0697(4) 0.54689(16) 0.0208(6) Uani 1 1 d . . .
C28 C 0.78666(13) -0.0634(4) 0.61444(16) 0.0214(6) Uani 1 1 d . . .
H28A H 0.7907 0.0088 0.6558 0.026 Uiso 1 1 calc R . .
C29 C 0.83296(14) -0.1833(4) 0.60931(17) 0.0238(6) Uani 1 1 d . . .
H29A H 0.8732 -0.2059 0.6467 0.029 Uiso 1 1 calc R . .
C30 C 0.80873(14) -0.2632(4) 0.53867(18) 0.0282(7) Uani 1 1 d . . .
H30A H 0.8298 -0.3497 0.5207 0.034 Uiso 1 1 calc R . .
C31 C 0.74779(14) -0.1921(4) 0.49935(17) 0.0260(6) Uani 1 1 d . . .
H31A H 0.7213 -0.2204 0.4501 0.031 Uiso 1 1 calc R . .
C32 C 0.79938(15) 0.2563(4) 0.48357(17) 0.0272(7) Uani 1 1 d . . .
H32A H 0.7634 0.3301 0.4747 0.033 Uiso 1 1 calc R . .
C33 C 0.85385(15) 0.2523(4) 0.54858(17) 0.0284(7) Uani 1 1 d . . .
H33A H 0.8609 0.3227 0.5912 0.034 Uiso 1 1 calc R . .
C34 C 0.89609(15) 0.1260(4) 0.5396(2) 0.0360(8) Uani 1 1 d . . .
H34A H 0.9366 0.0966 0.5750 0.043 Uiso 1 1 calc R . .
C35 C 0.86745(19) 0.0501(4) 0.4682(2) 0.0414(9) Uani 1 1 d . . .
H35A H 0.8853 -0.0388 0.4474 0.050 Uiso 1 1 calc R . .
C36 C 0.80739(18) 0.1315(4) 0.43371(18) 0.0348(8) Uani 1 1 d . . .
H36A H 0.7778 0.1066 0.3856 0.042 Uiso 1 1 calc R . .
C37 C 0.37460(18) -0.0275(5) 0.2442(2) 0.0388(8) Uani 1 1 d . . .
H37A H 0.3905 0.0767 0.2778 0.047 Uiso 1 1 calc R . .

loop_
_atom_site_aniso_label
_atom_site_aniso_U_11
_atom_site_aniso_U_22
_atom_site_aniso_U_33
_atom_site_aniso_U_23
_atom_site_aniso_U_13
_atom_site_aniso_U_12
Fe1 0.01567(19) 0.01366(18) 0.0173(2) 0.00147(14) 0.00695(15) 0.00062(14)
Fe2 0.0183(2) 0.0171(2) 0.0214(2) 0.00025(15) 0.01020(16) -0.00072(14)
Cl1 0.0739(8) 0.0954(9) 0.0291(5) 0.0126(5) 0.0158(5) 0.0164(7)
Cl2 0.0908(10) 0.0885(10) 0.0684(8) 0.0303(7) 0.0181(7) -0.0318(8)
Cl3 0.0701(9) 0.1338(14) 0.0963(11) -0.0473(10) 0.0228(8) 0.0414(9)
N1 0.0234(13) 0.0252(13) 0.0244(13) -0.0007(10) 0.0064(11) 0.0036(10)
N2 0.0204(12) 0.0255(13) 0.0280(14) 0.0020(10) 0.0081(11) 0.0045(10)
C1 0.0185(13) 0.0156(12) 0.0263(15) 0.0036(11) 0.0085(12) 0.0004(10)
C2 0.0234(15) 0.0256(15) 0.0264(16) 0.0022(12) 0.0060(13) 0.0044(12)
C3 0.0195(13) 0.0167(13) 0.0303(16) 0.0049(11) 0.0092(12) 0.0017(10)
C4 0.0221(14) 0.0187(13) 0.0306(16) 0.0032(11) 0.0137(12) 0.0018(11)
C5 0.0210(14) 0.0159(13) 0.0289(16) 0.0026(11) 0.0121(12) -0.0010(10)
C6 0.0266(15) 0.0223(14) 0.0251(16) 0.0019(11) 0.0136(13) -0.0006(11)
C7 0.0246(15) 0.0238(14) 0.0237(15) 0.0025(11) 0.0091(12) -0.0015(11)
C8 0.0223(14) 0.0167(13) 0.0278(16) 0.0044(11) 0.0104(12) -0.0018(10)
C9 0.0202(14) 0.0214(14) 0.0272(16) 0.0065(11) 0.0060(12) -0.0015(11)
C10 0.0177(13) 0.0180(13) 0.0345(17) 0.0077(11) 0.0086(12) 0.0008(10)
C11 0.0227(15) 0.0229(14) 0.0363(18) 0.0015(12) 0.0129(13) 0.0040(11)
C12 0.0197(14) 0.0162(13) 0.0276(15) 0.0037(11) 0.0095(12) 0.0017(10)
C13 0.0249(15) 0.0178(13) 0.0279(16) 0.0026(11) 0.0112(13) 0.0013(11)
C14 0.0249(14) 0.0157(13) 0.0244(15) 0.0013(10) 0.0111(12) -0.0004(11)
C15 0.0207(14) 0.0144(12) 0.0227(14) 0.0029(10) 0.0094(11) 0.0000(10)
C16 0.0251(14) 0.0213(13) 0.0196(14) 0.0014(11) 0.0113(12) 0.0010(11)
C17 0.0212(14) 0.0225(14) 0.0307(16) 0.0064(12) 0.0153(13) 0.0038(11)
C18 0.0162(13) 0.0239(14) 0.0253(15) 0.0033(11) 0.0072(11) -0.0030(11)
C19 0.0240(14) 0.0137(12) 0.0221(14) -0.0005(10) 0.0095(11) -0.0038(10)
C20 0.0200(14) 0.0267(15) 0.0401(19) 0.0092(13) 0.0147(14) -0.0017(12)
C21 0.0356(17) 0.0225(14) 0.0229(16) 0.0040(12) 0.0070(13) -0.0107(12)
C22 0.0363(17) 0.0139(12) 0.0256(16) 0.0049(11) 0.0160(13) 0.0016(11)
C23 0.0279(15) 0.0214(14) 0.0221(15) 0.0064(11) 0.0091(12) 0.0015(11)
C24 0.0315(16) 0.0230(14) 0.0271(16) 0.0022(12) 0.0201(13) -0.0016(12)
C25 0.0219(15) 0.0216(14) 0.0331(17) 0.0036(12) 0.0080(13) -0.0020(11)
C26 0.0215(14) 0.0219(14) 0.0271(16) 0.0035(11) 0.0083(12) -0.0013(11)
C27 0.0171(13) 0.0191(13) 0.0281(16) 0.0013(11) 0.0106(12) -0.0031(10)
C28 0.0213(14) 0.0214(14) 0.0240(15) 0.0032(11) 0.0114(12) 0.0012(11)
C29 0.0203(14) 0.0217(14) 0.0312(16) 0.0078(12) 0.0116(12) 0.0035(11)
C30 0.0285(16) 0.0181(14) 0.0437(19) -0.0007(13) 0.0200(15) 0.0001(12)
C31 0.0261(15) 0.0232(14) 0.0300(16) -0.0063(12) 0.0119(13) -0.0064(12)
C32 0.0349(17) 0.0218(14) 0.0302(17) 0.0092(12) 0.0181(14) 0.0036(12)
C33 0.0375(18) 0.0209(14) 0.0281(17) 0.0019(12) 0.0135(14) -0.0099(12)
C34 0.0223(16) 0.0336(18) 0.055(2) 0.0152(16) 0.0179(16) -0.0037(13)
C35 0.062(2) 0.0260(16) 0.063(3) 0.0041(16) 0.054(2) 0.0019(16)
C36 0.054(2) 0.0318(17) 0.0245(17) 0.0004(13) 0.0209(16) -0.0083(15)
C37 0.041(2) 0.044(2) 0.0298(19) -0.0017(15) 0.0115(16) 0.0024(16)

loop_
_atom_type_symbol
_atom_type_description
_atom_type_scat_dispersion_real
_atom_type_scat_dispersion_imag
_atom_type_scat_source
C C 0.0033 0.0016 'International Tables Vol C Tables 4.2.6.8 and 6.1.1.4'
H H 0.0000 0.0000 'International Tables Vol C Tables 4.2.6.8 and 6.1.1.4'
N N 0.0061 0.0033 'International Tables Vol C Tables 4.2.6.8 and 6.1.1.4'
Fe Fe 0.3463 0.8444 'International Tables Vol C Tables 4.2.6.8 and 6.1.1.4'
Cl Cl 0.1484 0.1585 'International Tables Vol C Tables 4.2.6.8 and 6.1.1.4'

loop_
_geom_angle_atom_site_label_1
_geom_angle_atom_site_label_2
_geom_angle_atom_site_label_3
_geom_angle
_geom_angle_site_symmetry_1
_geom_angle_site_symmetry_3
_geom_angle_publ_flag
C19 Fe1 C18 40.77(11) . . ?
C19 Fe1 C23 125.11(12) . . ?
C18 Fe1 C23 106.89(12) . . ?
C19 Fe1 C16 69.03(11) . . ?
C18 Fe1 C16 68.48(12) . . ?
C23 Fe1 C16 154.07(11) . . ?
C19 Fe1 C20 119.79(12) . . ?
C18 Fe1 C20 154.17(13) . . ?
C23 Fe1 C20 68.38(12) . . ?
C16 Fe1 C20 126.93(12) . . ?
C19 Fe1 C24 106.88(12) . . ?
C18 Fe1 C24 119.08(12) . . ?
C23 Fe1 C24 40.70(12) . . ?
C16 Fe1 C24 164.17(12) . . ?
C20 Fe1 C24 40.71(13) . . ?
C19 Fe1 C17 68.66(11) . . ?
C18 Fe1 C17 40.64(12) . . ?
C23 Fe1 C17 119.36(12) . . ?
C16 Fe1 C17 40.50(11) . . ?
C20 Fe1 C17 164.11(13) . . ?
C24 Fe1 C17 153.76(13) . . ?
C19 Fe1 C22 162.84(12) . . ?
C18 Fe1 C22 125.79(12) . . ?
C23 Fe1 C22 40.72(11) . . ?
C16 Fe1 C22 119.97(11) . . ?
C20 Fe1 C22 68.16(12) . . ?
C24 Fe1 C22 68.40(12) . . ?
C17 Fe1 C22 107.83(12) . . ?
C19 Fe1 C15 41.03(11) . . ?
C18 Fe1 C15 68.67(11) . . ?
C23 Fe1 C15 163.07(12) . . ?
C16 Fe1 C15 41.15(11) . . ?
C20 Fe1 C15 108.06(11) . . ?
C24 Fe1 C15 125.93(11) . . ?
C17 Fe1 C15 68.65(11) . . ?
C22 Fe1 C15 154.95(12) . . ?
C19 Fe1 C21 154.84(12) . . ?
C18 Fe1 C21 163.63(12) . . ?
C23 Fe1 C21 68.09(12) . . ?
C16 Fe1 C21 108.78(12) . . ?
C20 Fe1 C21 40.23(13) . . ?
C24 Fe1 C21 68.02(12) . . ?
C17 Fe1 C21 126.93(13) . . ?
C22 Fe1 C21 40.40(12) . . ?
C15 Fe1 C21 120.66(12) . . ?
C31 Fe2 C34 155.02(14) . . ?
C31 Fe2 C35 119.48(14) . . ?
C34 Fe2 C35 40.85(15) . . ?
C31 Fe2 C33 162.55(13) . . ?
C34 Fe2 C33 40.43(13) . . ?
C35 Fe2 C33 68.30(14) . . ?
C31 Fe2 C36 106.92(13) . . ?
C34 Fe2 C36 68.28(15) . . ?
C35 Fe2 C36 40.63(15) . . ?
C33 Fe2 C36 67.97(13) . . ?
C31 Fe2 C30 40.66(12) . . ?
C34 Fe2 C30 120.11(13) . . ?
C35 Fe2 C30 105.90(13) . . ?
C33 Fe2 C30 156.13(13) . . ?
C36 Fe2 C30 123.59(13) . . ?
C31 Fe2 C28 68.79(12) . . ?
C34 Fe2 C28 124.90(14) . . ?
C35 Fe2 C28 160.80(15) . . ?
C33 Fe2 C28 109.22(12) . . ?
C36 Fe2 C28 157.77(13) . . ?
C30 Fe2 C28 68.23(12) . . ?
C31 Fe2 C29 68.54(12) . . ?
C34 Fe2 C29 107.16(13) . . ?
C35 Fe2 C29 123.31(13) . . ?
C33 Fe2 C29 121.99(13) . . ?
C36 Fe2 C29 160.07(13) . . ?
C30 Fe2 C29 40.49(12) . . ?
C28 Fe2 C29 40.54(11) . . ?
C31 Fe2 C32 125.28(13) . . ?
C34 Fe2 C32 67.91(13) . . ?
C35 Fe2 C32 68.14(13) . . ?
C33 Fe2 C32 40.20(12) . . ?
C36 Fe2 C32 40.40(12) . . ?
C30 Fe2 C32 161.13(13) . . ?
C28 Fe2 C32 123.14(12) . . ?
C29 Fe2 C32 157.71(13) . . ?
C31 Fe2 C27 41.10(11) . . ?
C34 Fe2 C27 162.24(14) . . ?
C35 Fe2 C27 156.07(15) . . ?
C33 Fe2 C27 126.17(12) . . ?
C36 Fe2 C27 121.84(13) . . ?
C30 Fe2 C27 68.42(11) . . ?
C28 Fe2 C27 40.67(11) . . ?
C29 Fe2 C27 68.35(11) . . ?
C32 Fe2 C27 109.32(12) . . ?
C2 N1 C1 117.9(3) . . ?
C11 N2 C12 117.3(3) . . ?
N1 C1 C5 122.6(3) . . ?
N1 C1 C12 118.8(2) . . ?
C5 C1 C12 118.6(3) . . ?
N1 C2 C3 124.5(3) . . ?
C4 C3 C2 117.3(3) . . ?
C4 C3 C13 121.8(3) . . ?
C2 C3 C13 121.0(3) . . ?
C3 C4 C5 120.0(3) . . ?
C4 C5 C1 117.6(3) . . ?
C4 C5 C6 122.6(3) . . ?
C1 C5 C6 119.7(3) . . ?
C7 C6 C5 121.6(3) . . ?
C6 C7 C8 120.6(3) . . ?
C12 C8 C9 117.9(3) . . ?
C12 C8 C7 119.9(3) . . ?
C9 C8 C7 122.2(3) . . ?
C10 C9 C8 119.4(3) . . ?
C9 C10 C11 117.8(3) . . ?
C9 C10 C25 123.9(3) . . ?
C11 C10 C25 118.3(3) . . ?
N2 C11 C10 124.9(3) . . ?
N2 C12 C8 122.7(3) . . ?
N2 C12 C1 117.8(3) . . ?
C8 C12 C1 119.5(3) . . ?
C14 C13 C3 178.9(3) . . ?
C13 C14 C15 176.8(3) . . ?
C14 C15 C19 126.9(3) . . ?
C14 C15 C16 125.6(3) . . ?
C19 C15 C16 107.4(2) . . ?
C14 C15 Fe1 127.24(19) . . ?
C19 C15 Fe1 69.16(15) . . ?
C16 C15 Fe1 69.30(15) . . ?
C17 C16 C15 107.9(3) . . ?
C17 C16 Fe1 69.79(16) . . ?
C15 C16 Fe1 69.55(15) . . ?
C16 C17 C18 108.3(2) . . ?
C16 C17 Fe1 69.70(16) . . ?
C18 C17 Fe1 69.46(16) . . ?
C17 C18 C19 108.4(2) . . ?
C17 C18 Fe1 69.90(16) . . ?
C19 C18 Fe1 69.59(15) . . ?
C18 C19 C15 107.8(2) . . ?
C18 C19 Fe1 69.64(15) . . ?
C15 C19 Fe1 69.81(15) . . ?
C21 C20 C24 108.1(3) . . ?
C21 C20 Fe1 70.18(17) . . ?
C24 C20 Fe1 69.65(16) . . ?
C20 C21 C22 108.5(3) . . ?
C20 C21 Fe1 69.59(17) . . ?
C22 C21 Fe1 69.56(17) . . ?
C21 C22 C23 107.8(3) . . ?
C21 C22 Fe1 70.03(16) . . ?
C23 C22 Fe1 69.54(16) . . ?
C24 C23 C22 107.9(3) . . ?
C24 C23 Fe1 69.70(16) . . ?
C22 C23 Fe1 69.74(16) . . ?
C23 C24 C20 107.7(3) . . ?
C23 C24 Fe1 69.60(16) . . ?
C20 C24 Fe1 69.63(16) . . ?
C26 C25 C10 175.7(3) . . ?
C25 C26 C27 174.0(3) . . ?
C26 C27 C28 128.0(3) . . ?
C26 C27 C31 124.8(3) . . ?
C28 C27 C31 107.1(2) . . ?
C26 C27 Fe2 129.2(2) . . ?
C28 C27 Fe2 69.21(15) . . ?
C31 C27 Fe2 68.37(16) . . ?
C29 C28 C27 108.3(3) . . ?
C29 C28 Fe2 69.80(16) . . ?
C27 C28 Fe2 70.12(16) . . ?
C30 C29 C28 108.1(3) . . ?
C30 C29 Fe2 69.62(17) . . ?
C28 C29 Fe2 69.65(16) . . ?
C31 C30 C29 108.4(3) . . ?
C31 C30 Fe2 69.10(17) . . ?
C29 C30 Fe2 69.90(16) . . ?
C30 C31 C27 108.0(3) . . ?
C30 C31 Fe2 70.24(17) . . ?
C27 C31 Fe2 70.53(16) . . ?
C33 C32 C36 108.2(3) . . ?
C33 C32 Fe2 69.61(17) . . ?
C36 C32 Fe2 69.61(17) . . ?
C32 C33 C34 108.3(3) . . ?
C32 C33 Fe2 70.19(17) . . ?
C34 C33 Fe2 69.53(17) . . ?
C33 C34 C35 108.0(3) . . ?
C33 C34 Fe2 70.04(17) . . ?
C35 C34 Fe2 69.69(18) . . ?
C36 C35 C34 107.5(3) . . ?
C36 C35 Fe2 69.91(18) . . ?
C34 C35 Fe2 69.45(18) . . ?
C32 C36 C35 108.0(3) . . ?
C32 C36 Fe2 69.99(17) . . ?
C35 C36 Fe2 69.46(19) . . ?
Cl2 C37 Cl3 112.8(2) . . ?
Cl2 C37 Cl1 107.8(2) . . ?
Cl3 C37 Cl1 110.6(2) . . ?

loop_
_geom_bond_atom_site_label_1
_geom_bond_atom_site_label_2
_geom_bond_distance
_geom_bond_site_symmetry_2
_geom_bond_publ_flag
Fe1 C19 2.042(3) . ?
Fe1 C18 2.043(3) . ?
Fe1 C23 2.047(3) . ?
Fe1 C16 2.048(3) . ?
Fe1 C20 2.048(3) . ?
Fe1 C24 2.048(3) . ?
Fe1 C17 2.049(3) . ?
Fe1 C22 2.050(3) . ?
Fe1 C15 2.051(3) . ?
Fe1 C21 2.056(3) . ?
Fe2 C31 2.031(3) . ?
Fe2 C34 2.037(3) . ?
Fe2 C35 2.040(3) . ?
Fe2 C33 2.043(3) . ?
Fe2 C36 2.046(3) . ?
Fe2 C30 2.046(3) . ?
Fe2 C28 2.048(3) . ?
Fe2 C29 2.050(3) . ?
Fe2 C32 2.051(3) . ?
Fe2 C27 2.060(3) . ?
Cl1 C37 1.755(4) . ?
Cl2 C37 1.744(4) . ?
Cl3 C37 1.748(4) . ?
N1 C2 1.317(4) . ?
N1 C1 1.354(4) . ?
N2 C11 1.313(4) . ?
N2 C12 1.364(4) . ?
C1 C5 1.419(4) . ?
C1 C12 1.455(4) . ?
C2 C3 1.417(4) . ?
C3 C4 1.383(4) . ?
C3 C13 1.438(4) . ?
C4 C5 1.402(4) . ?
C5 C6 1.431(4) . ?
C6 C7 1.346(4) . ?
C7 C8 1.440(4) . ?
C8 C12 1.410(4) . ?
C8 C9 1.412(4) . ?
C9 C10 1.376(4) . ?
C10 C11 1.414(4) . ?
C10 C25 1.432(4) . ?
C13 C14 1.202(4) . ?
C14 C15 1.424(4) . ?
C15 C19 1.434(4) . ?
C15 C16 1.440(4) . ?
C16 C17 1.418(4) . ?
C17 C18 1.421(4) . ?
C18 C19 1.423(4) . ?
C20 C21 1.412(4) . ?
C20 C24 1.425(4) . ?
C21 C22 1.418(4) . ?
C22 C23 1.425(4) . ?
C23 C24 1.424(4) . ?
C25 C26 1.196(4) . ?
C26 C27 1.423(4) . ?
C27 C28 1.427(4) . ?
C27 C31 1.436(4) . ?
C28 C29 1.420(4) . ?
C29 C30 1.417(4) . ?
C30 C31 1.417(4) . ?
C32 C33 1.407(4) . ?
C32 C36 1.415(4) . ?
C33 C34 1.410(5) . ?
C34 C35 1.423(5) . ?
C35 C36 1.418(5) . ?

loop_
_geom_hbond_atom_site_label_D
_geom_hbond_atom_site_label_H
_geom_hbond_atom_site_label_A
_geom_hbond_site_symmetry_D
_geom_hbond_site_symmetry_H
_geom_hbond_site_symmetry_A
_geom_hbond_distance_DH
_geom_hbond_distance_HA
_geom_hbond_distance_DA
_geom_hbond_angle_DHA
_geom_hbond_publ_flag
C37 H37A N1 . . 1_555 1.00 2.40 3.188(5) 135 yes
C37 H37A N2 . . 1_555 1.00 2.23 3.125(5) 149 yes

loop_
_geom_torsion_atom_site_label_1
_geom_torsion_atom_site_label_2
_geom_torsion_atom_site_label_3
_geom_torsion_atom_site_label_4
_geom_torsion
_geom_torsion_site_symmetry_1
_geom_torsion_site_symmetry_2
_geom_torsion_site_symmetry_3
_geom_torsion_site_symmetry_4
_geom_torsion_publ_flag
C2 N1 C1 C5 1.5(4) . . . . ?
C2 N1 C1 C12 -177.8(3) . . . . ?
C1 N1 C2 C3 2.3(4) . . . . ?
N1 C2 C3 C4 -3.9(4) . . . . ?
N1 C2 C3 C13 176.1(3) . . . . ?
C2 C3 C4 C5 1.4(4) . . . . ?
C13 C3 C4 C5 -178.5(3) . . . . ?
C3 C4 C5 C1 2.0(4) . . . . ?
C3 C4 C5 C6 -178.0(3) . . . . ?
N1 C1 C5 C4 -3.7(4) . . . . ?
C12 C1 C5 C4 175.6(2) . . . . ?
N1 C1 C5 C6 176.4(3) . . . . ?
C12 C1 C5 C6 -4.3(4) . . . . ?
C4 C5 C6 C7 -178.2(3) . . . . ?
C1 C5 C6 C7 1.8(4) . . . . ?
C5 C6 C7 C8 2.0(4) . . . . ?
C6 C7 C8 C12 -3.2(4) . . . . ?
C6 C7 C8 C9 175.1(3) . . . . ?
C12 C8 C9 C10 0.1(4) . . . . ?
C7 C8 C9 C10 -178.2(3) . . . . ?
C8 C9 C10 C11 -1.7(4) . . . . ?
C8 C9 C10 C25 178.2(3) . . . . ?
C12 N2 C11 C10 0.3(4) . . . . ?
C9 C10 C11 N2 1.6(4) . . . . ?
C25 C10 C11 N2 -178.3(3) . . . . ?
C11 N2 C12 C8 -2.0(4) . . . . ?
C11 N2 C12 C1 177.6(3) . . . . ?
C9 C8 C12 N2 1.8(4) . . . . ?
C7 C8 C12 N2 -179.8(3) . . . . ?
C9 C8 C12 C1 -177.8(2) . . . . ?
C7 C8 C12 C1 0.6(4) . . . . ?
N1 C1 C12 N2 2.8(4) . . . . ?
C5 C1 C12 N2 -176.5(2) . . . . ?
N1 C1 C12 C8 -177.5(2) . . . . ?
C5 C1 C12 C8 3.1(4) . . . . ?
C19 Fe1 C15 C14 121.2(3) . . . . ?
C18 Fe1 C15 C14 159.0(3) . . . . ?
C23 Fe1 C15 C14 81.3(5) . . . . ?
C16 Fe1 C15 C14 -119.7(3) . . . . ?
C20 Fe1 C15 C14 6.3(3) . . . . ?
C24 Fe1 C15 C14 47.8(3) . . . . ?
C17 Fe1 C15 C14 -157.2(3) . . . . ?
C22 Fe1 C15 C14 -70.6(4) . . . . ?
C21 Fe1 C15 C14 -36.0(3) . . . . ?
C18 Fe1 C15 C19 37.84(16) . . . . ?
C23 Fe1 C15 C19 -39.9(4) . . . . ?
C16 Fe1 C15 C19 119.1(2) . . . . ?
C20 Fe1 C15 C19 -114.91(18) . . . . ?
C24 Fe1 C15 C19 -73.4(2) . . . . ?
C17 Fe1 C15 C19 81.61(17) . . . . ?
C22 Fe1 C15 C19 168.2(3) . . . . ?
C21 Fe1 C15 C19 -157.17(17) . . . . ?
C19 Fe1 C15 C16 -119.1(2) . . . . ?
C18 Fe1 C15 C16 -81.28(18) . . . . ?
C23 Fe1 C15 C16 -159.1(4) . . . . ?
C20 Fe1 C15 C16 125.97(18) . . . . ?
C24 Fe1 C15 C16 167.53(17) . . . . ?
C17 Fe1 C15 C16 -37.51(17) . . . . ?
C22 Fe1 C15 C16 49.1(3) . . . . ?
C21 Fe1 C15 C16 83.71(19) . . . . ?
C14 C15 C16 C17 -178.9(3) . . . . ?
C19 C15 C16 C17 0.6(3) . . . . ?
Fe1 C15 C16 C17 59.45(19) . . . . ?
C14 C15 C16 Fe1 121.7(3) . . . . ?
C19 C15 C16 Fe1 -58.85(18) . . . . ?
C19 Fe1 C16 C17 -81.30(18) . . . . ?
C18 Fe1 C16 C17 -37.41(17) . . . . ?
C23 Fe1 C16 C17 47.0(3) . . . . ?
C20 Fe1 C16 C17 166.52(17) . . . . ?
C24 Fe1 C16 C17 -159.1(4) . . . . ?
C22 Fe1 C16 C17 82.5(2) . . . . ?
C15 Fe1 C16 C17 -119.2(2) . . . . ?
C21 Fe1 C16 C17 125.39(18) . . . . ?
C19 Fe1 C16 C15 37.89(16) . . . . ?
C18 Fe1 C16 C15 81.78(17) . . . . ?
C23 Fe1 C16 C15 166.2(2) . . . . ?
C20 Fe1 C16 C15 -74.3(2) . . . . ?
C24 Fe1 C16 C15 -39.9(5) . . . . ?
C17 Fe1 C16 C15 119.2(2) . . . . ?
C22 Fe1 C16 C15 -158.34(17) . . . . ?
C21 Fe1 C16 C15 -115.43(17) . . . . ?
C15 C16 C17 C18 -0.4(3) . . . . ?
Fe1 C16 C17 C18 58.88(19) . . . . ?
C15 C16 C17 Fe1 -59.30(19) . . . . ?
C19 Fe1 C17 C16 82.29(18) . . . . ?
C18 Fe1 C17 C16 119.8(2) . . . . ?
C23 Fe1 C17 C16 -158.46(16) . . . . ?
C20 Fe1 C17 C16 -42.9(5) . . . . ?
C24 Fe1 C17 C16 167.3(2) . . . . ?
C22 Fe1 C17 C16 -115.56(17) . . . . ?
C15 Fe1 C17 C16 38.08(16) . . . . ?
C21 Fe1 C17 C16 -74.9(2) . . . . ?
C19 Fe1 C17 C18 -37.51(16) . . . . ?
C23 Fe1 C17 C18 81.74(19) . . . . ?
C16 Fe1 C17 C18 -119.8(2) . . . . ?
C20 Fe1 C17 C18 -162.7(4) . . . . ?
C24 Fe1 C17 C18 47.5(3) . . . . ?
C22 Fe1 C17 C18 124.64(17) . . . . ?
C15 Fe1 C17 C18 -81.72(18) . . . . ?
C21 Fe1 C17 C18 165.27(17) . . . . ?
C16 C17 C18 C19 0.1(3) . . . . ?
Fe1 C17 C18 C19 59.10(19) . . . . ?
C16 C17 C18 Fe1 -59.04(19) . . . . ?
C19 Fe1 C18 C17 119.7(2) . . . . ?
C23 Fe1 C18 C17 -115.66(17) . . . . ?
C16 Fe1 C18 C17 37.29(16) . . . . ?
C20 Fe1 C18 C17 169.2(3) . . . . ?
C24 Fe1 C18 C17 -158.11(16) . . . . ?
C22 Fe1 C18 C17 -74.9(2) . . . . ?
C15 Fe1 C18 C17 81.65(17) . . . . ?
C21 Fe1 C18 C17 -46.2(5) . . . . ?
C23 Fe1 C18 C19 124.63(17) . . . . ?
C16 Fe1 C18 C19 -82.43(17) . . . . ?
C20 Fe1 C18 C19 49.5(3) . . . . ?
C24 Fe1 C18 C19 82.17(19) . . . . ?
C17 Fe1 C18 C19 -119.7(2) . . . . ?
C22 Fe1 C18 C19 165.38(16) . . . . ?
C15 Fe1 C18 C19 -38.07(16) . . . . ?
C21 Fe1 C18 C19 -165.9(4) . . . . ?
C17 C18 C19 C15 0.3(3) . . . . ?
Fe1 C18 C19 C15 59.61(18) . . . . ?
C17 C18 C19 Fe1 -59.29(19) . . . . ?
C14 C15 C19 C18 178.9(3) . . . . ?
C16 C15 C19 C18 -0.6(3) . . . . ?
Fe1 C15 C19 C18 -59.50(18) . . . . ?
C14 C15 C19 Fe1 -121.6(3) . . . . ?
C16 C15 C19 Fe1 58.94(18) . . . . ?
C23 Fe1 C19 C18 -74.3(2) . . . . ?
C16 Fe1 C19 C18 80.96(18) . . . . ?
C20 Fe1 C19 C18 -157.56(17) . . . . ?
C24 Fe1 C19 C18 -115.21(18) . . . . ?
C17 Fe1 C19 C18 37.39(17) . . . . ?
C22 Fe1 C19 C18 -43.9(5) . . . . ?
C15 Fe1 C19 C18 119.0(2) . . . . ?
C21 Fe1 C19 C18 170.7(3) . . . . ?
C18 Fe1 C19 C15 -119.0(2) . . . . ?
C23 Fe1 C19 C15 166.79(16) . . . . ?
C16 Fe1 C19 C15 -38.00(16) . . . . ?
C20 Fe1 C19 C15 83.48(19) . . . . ?
C24 Fe1 C19 C15 125.83(17) . . . . ?
C17 Fe1 C19 C15 -81.57(17) . . . . ?
C22 Fe1 C19 C15 -162.9(4) . . . . ?
C21 Fe1 C19 C15 51.7(3) . . . . ?
C19 Fe1 C20 C21 -159.73(17) . . . . ?
C18 Fe1 C20 C21 165.4(2) . . . . ?
C23 Fe1 C20 C21 81.19(19) . . . . ?
C16 Fe1 C20 C21 -74.6(2) . . . . ?
C24 Fe1 C20 C21 119.0(3) . . . . ?
C17 Fe1 C20 C21 -41.1(5) . . . . ?
C22 Fe1 C20 C21 37.21(17) . . . . ?
C15 Fe1 C20 C21 -116.42(18) . . . . ?
C19 Fe1 C20 C24 81.24(19) . . . . ?
C18 Fe1 C20 C24 46.3(3) . . . . ?
C23 Fe1 C20 C24 -37.83(17) . . . . ?
C16 Fe1 C20 C24 166.34(17) . . . . ?
C17 Fe1 C20 C24 -160.1(4) . . . . ?
C22 Fe1 C20 C24 -81.82(18) . . . . ?
C15 Fe1 C20 C24 124.56(18) . . . . ?
C21 Fe1 C20 C24 -119.0(3) . . . . ?
C24 C20 C21 C22 0.7(3) . . . . ?
Fe1 C20 C21 C22 -58.8(2) . . . . ?
C24 C20 C21 Fe1 59.58(19) . . . . ?
C19 Fe1 C21 C20 45.0(3) . . . . ?
C18 Fe1 C21 C20 -157.0(4) . . . . ?
C23 Fe1 C21 C20 -81.99(19) . . . . ?
C16 Fe1 C21 C20 125.50(18) . . . . ?
C24 Fe1 C21 C20 -37.96(18) . . . . ?
C17 Fe1 C21 C20 166.99(18) . . . . ?
C22 Fe1 C21 C20 -120.0(3) . . . . ?
C15 Fe1 C21 C20 81.8(2) . . . . ?
C19 Fe1 C21 C22 165.0(2) . . . . ?
C18 Fe1 C21 C22 -37.0(5) . . . . ?
C23 Fe1 C21 C22 38.02(17) . . . . ?
C16 Fe1 C21 C22 -114.49(18) . . . . ?
C20 Fe1 C21 C22 120.0(3) . . . . ?
C24 Fe1 C21 C22 82.05(18) . . . . ?
C17 Fe1 C21 C22 -73.0(2) . . . . ?
C15 Fe1 C21 C22 -158.19(17) . . . . ?
C20 C21 C22 C23 -0.7(3) . . . . ?
Fe1 C21 C22 C23 -59.53(19) . . . . ?
C20 C21 C22 Fe1 58.9(2) . . . . ?
C19 Fe1 C22 C21 -158.1(4) . . . . ?
C18 Fe1 C22 C21 167.92(17) . . . . ?
C23 Fe1 C22 C21 -118.8(3) . . . . ?
C16 Fe1 C22 C21 84.0(2) . . . . ?
C20 Fe1 C22 C21 -37.06(18) . . . . ?
C24 Fe1 C22 C21 -81.04(19) . . . . ?
C17 Fe1 C22 C21 126.58(18) . . . . ?
C15 Fe1 C22 C21 49.0(3) . . . . ?
C19 Fe1 C22 C23 -39.3(5) . . . . ?
C18 Fe1 C22 C23 -73.2(2) . . . . ?
C16 Fe1 C22 C23 -157.13(17) . . . . ?
C20 Fe1 C22 C23 81.79(19) . . . . ?
C24 Fe1 C22 C23 37.81(17) . . . . ?
C17 Fe1 C22 C23 -114.57(18) . . . . ?
C15 Fe1 C22 C23 167.9(2) . . . . ?
C21 Fe1 C22 C23 118.8(3) . . . . ?
C21 C22 C23 C24 0.3(3) . . . . ?
Fe1 C22 C23 C24 -59.49(19) . . . . ?
C21 C22 C23 Fe1 59.84(19) . . . . ?
C19 Fe1 C23 C24 -74.2(2) . . . . ?
C18 Fe1 C23 C24 -115.21(18) . . . . ?
C16 Fe1 C23 C24 169.4(2) . . . . ?
C20 Fe1 C23 C24 37.85(18) . . . . ?
C17 Fe1 C23 C24 -157.56(18) . . . . ?
C22 Fe1 C23 C24 119.0(3) . . . . ?
C15 Fe1 C23 C24 -43.1(5) . . . . ?
C21 Fe1 C23 C24 81.32(19) . . . . ?
C19 Fe1 C23 C22 166.80(17) . . . . ?
C18 Fe1 C23 C22 125.74(18) . . . . ?
C16 Fe1 C23 C22 50.3(3) . . . . ?
C20 Fe1 C23 C22 -81.20(19) . . . . ?
C24 Fe1 C23 C22 -119.0(3) . . . . ?
C17 Fe1 C23 C22 83.4(2) . . . . ?
C15 Fe1 C23 C22 -162.2(4) . . . . ?
C21 Fe1 C23 C22 -37.73(18) . . . . ?
C22 C23 C24 C20 0.1(3) . . . . ?
Fe1 C23 C24 C20 -59.41(19) . . . . ?
C22 C23 C24 Fe1 59.51(19) . . . . ?
C21 C20 C24 C23 -0.5(3) . . . . ?
Fe1 C20 C24 C23 59.39(19) . . . . ?
C21 C20 C24 Fe1 -59.9(2) . . . . ?
C19 Fe1 C24 C23 124.67(18) . . . . ?
C18 Fe1 C24 C23 82.1(2) . . . . ?
C16 Fe1 C24 C23 -162.8(4) . . . . ?
C20 Fe1 C24 C23 -119.0(3) . . . . ?
C17 Fe1 C24 C23 48.8(3) . . . . ?
C22 Fe1 C24 C23 -37.83(17) . . . . ?
C15 Fe1 C24 C23 165.76(17) . . . . ?
C21 Fe1 C24 C23 -81.49(19) . . . . ?
C19 Fe1 C24 C20 -116.31(18) . . . . ?
C18 Fe1 C24 C20 -158.85(17) . . . . ?
C23 Fe1 C24 C20 119.0(3) . . . . ?
C16 Fe1 C24 C20 -43.8(5) . . . . ?
C17 Fe1 C24 C20 167.8(2) . . . . ?
C22 Fe1 C24 C20 81.18(19) . . . . ?
C15 Fe1 C24 C20 -75.2(2) . . . . ?
C21 Fe1 C24 C20 37.52(18) . . . . ?
C31 Fe2 C27 C26 -118.0(3) . . . . ?
C34 Fe2 C27 C26 81.7(5) . . . . ?
C35 Fe2 C27 C26 -75.5(4) . . . . ?
C33 Fe2 C27 C26 45.7(3) . . . . ?
C36 Fe2 C27 C26 -39.0(3) . . . . ?
C30 Fe2 C27 C26 -156.0(3) . . . . ?
C28 Fe2 C27 C26 122.7(3) . . . . ?
C29 Fe2 C27 C26 160.3(3) . . . . ?
C32 Fe2 C27 C26 4.0(3) . . . . ?
C31 Fe2 C27 C28 119.3(2) . . . . ?
C34 Fe2 C27 C28 -41.0(5) . . . . ?
C35 Fe2 C27 C28 161.8(3) . . . . ?
C33 Fe2 C27 C28 -77.0(2) . . . . ?
C36 Fe2 C27 C28 -161.67(17) . . . . ?
C30 Fe2 C27 C28 81.28(18) . . . . ?
C29 Fe2 C27 C28 37.58(16) . . . . ?
C32 Fe2 C27 C28 -118.73(17) . . . . ?
C34 Fe2 C27 C31 -160.3(4) . . . . ?
C35 Fe2 C27 C31 42.5(4) . . . . ?
C33 Fe2 C27 C31 163.68(18) . . . . ?
C36 Fe2 C27 C31 79.0(2) . . . . ?
C30 Fe2 C27 C31 -38.04(18) . . . . ?
C28 Fe2 C27 C31 -119.3(2) . . . . ?
C29 Fe2 C27 C31 -81.75(19) . . . . ?
C32 Fe2 C27 C31 121.94(18) . . . . ?
C26 C27 C28 C29 176.3(3) . . . . ?
C31 C27 C28 C29 -1.5(3) . . . . ?
Fe2 C27 C28 C29 -59.56(19) . . . . ?
C26 C27 C28 Fe2 -124.2(3) . . . . ?
C31 C27 C28 Fe2 58.02(19) . . . . ?
C31 Fe2 C28 C29 81.38(19) . . . . ?
C34 Fe2 C28 C29 -74.8(2) . . . . ?
C35 Fe2 C28 C29 -38.0(5) . . . . ?
C33 Fe2 C28 C29 -117.10(19) . . . . ?
C36 Fe2 C28 C29 164.2(3) . . . . ?
C30 Fe2 C28 C29 37.53(18) . . . . ?
C32 Fe2 C28 C29 -159.51(18) . . . . ?
C27 Fe2 C28 C29 119.3(2) . . . . ?
C31 Fe2 C28 C27 -37.93(17) . . . . ?
C34 Fe2 C28 C27 165.88(17) . . . . ?
C35 Fe2 C28 C27 -157.3(4) . . . . ?
C33 Fe2 C28 C27 123.59(17) . . . . ?
C36 Fe2 C28 C27 44.9(4) . . . . ?
C30 Fe2 C28 C27 -81.78(18) . . . . ?
C29 Fe2 C28 C27 -119.3(2) . . . . ?
C32 Fe2 C28 C27 81.2(2) . . . . ?
C27 C28 C29 C30 0.5(3) . . . . ?
Fe2 C28 C29 C30 -59.2(2) . . . . ?
C27 C28 C29 Fe2 59.76(19) . . . . ?
C31 Fe2 C29 C30 37.36(17) . . . . ?
C34 Fe2 C29 C30 -116.54(19) . . . . ?
C35 Fe2 C29 C30 -74.6(2) . . . . ?
C33 Fe2 C29 C30 -158.26(17) . . . . ?
C36 Fe2 C29 C30 -43.1(4) . . . . ?
C28 Fe2 C29 C30 119.4(2) . . . . ?
C32 Fe2 C29 C30 170.0(3) . . . . ?
C27 Fe2 C29 C30 81.70(18) . . . . ?
C31 Fe2 C29 C28 -82.03(18) . . . . ?
C34 Fe2 C29 C28 124.07(19) . . . . ?
C35 Fe2 C29 C28 165.97(19) . . . . ?
C33 Fe2 C29 C28 82.4(2) . . . . ?
C36 Fe2 C29 C28 -162.5(4) . . . . ?
C30 Fe2 C29 C28 -119.4(2) . . . . ?
C32 Fe2 C29 C28 50.6(4) . . . . ?
C27 Fe2 C29 C28 -37.69(17) . . . . ?
C28 C29 C30 C31 0.7(3) . . . . ?
Fe2 C29 C30 C31 -58.5(2) . . . . ?
C28 C29 C30 Fe2 59.24(19) . . . . ?
C34 Fe2 C30 C31 -158.92(19) . . . . ?
C35 Fe2 C30 C31 -117.0(2) . . . . ?
C33 Fe2 C30 C31 170.8(3) . . . . ?
C36 Fe2 C30 C31 -76.3(2) . . . . ?
C28 Fe2 C30 C31 82.35(19) . . . . ?
C29 Fe2 C30 C31 119.9(3) . . . . ?
C32 Fe2 C30 C31 -48.3(4) . . . . ?
C27 Fe2 C30 C31 38.44(18) . . . . ?
C31 Fe2 C30 C29 -119.9(3) . . . . ?
C34 Fe2 C30 C29 81.1(2) . . . . ?
C35 Fe2 C30 C29 123.1(2) . . . . ?
C33 Fe2 C30 C29 50.9(4) . . . . ?
C36 Fe2 C30 C29 163.77(18) . . . . ?
C28 Fe2 C30 C29 -37.58(17) . . . . ?
C32 Fe2 C30 C29 -168.2(3) . . . . ?
C27 Fe2 C30 C29 -81.50(18) . . . . ?
C29 C30 C31 C27 -1.7(3) . . . . ?
Fe2 C30 C31 C27 -60.7(2) . . . . ?
C29 C30 C31 Fe2 59.0(2) . . . . ?
C26 C27 C31 C30 -175.9(3) . . . . ?
C28 C27 C31 C30 2.0(3) . . . . ?
Fe2 C27 C31 C30 60.5(2) . . . . ?
C26 C27 C31 Fe2 123.5(3) . . . . ?
C28 C27 C31 Fe2 -58.54(19) . . . . ?
C34 Fe2 C31 C30 47.5(4) . . . . ?
C35 Fe2 C31 C30 79.9(2) . . . . ?
C33 Fe2 C31 C30 -167.6(4) . . . . ?
C36 Fe2 C31 C30 122.2(2) . . . . ?
C28 Fe2 C31 C30 -80.87(19) . . . . ?
C29 Fe2 C31 C30 -37.20(18) . . . . ?
C32 Fe2 C31 C30 162.79(18) . . . . ?
C27 Fe2 C31 C30 -118.4(3) . . . . ?
C34 Fe2 C31 C27 165.9(3) . . . . ?
C35 Fe2 C31 C27 -161.67(19) . . . . ?
C33 Fe2 C31 C27 -49.2(5) . . . . ?
C36 Fe2 C31 C27 -119.34(19) . . . . ?
C30 Fe2 C31 C27 118.4(3) . . . . ?
C28 Fe2 C31 C27 37.55(17) . . . . ?
C29 Fe2 C31 C27 81.23(18) . . . . ?
C32 Fe2 C31 C27 -78.8(2) . . . . ?
C31 Fe2 C32 C33 166.73(18) . . . . ?
C34 Fe2 C32 C33 -37.6(2) . . . . ?
C35 Fe2 C32 C33 -81.8(2) . . . . ?
C36 Fe2 C32 C33 -119.6(3) . . . . ?
C30 Fe2 C32 C33 -156.7(3) . . . . ?
C28 Fe2 C32 C33 80.6(2) . . . . ?
C29 Fe2 C32 C33 43.7(4) . . . . ?
C27 Fe2 C32 C33 123.64(19) . . . . ?
C31 Fe2 C32 C36 -73.7(2) . . . . ?
C34 Fe2 C32 C36 82.0(2) . . . . ?
C35 Fe2 C32 C36 37.8(2) . . . . ?
C33 Fe2 C32 C36 119.6(3) . . . . ?
C30 Fe2 C32 C36 -37.1(5) . . . . ?
C28 Fe2 C32 C36 -159.8(2) . . . . ?
C29 Fe2 C32 C36 163.3(3) . . . . ?
C27 Fe2 C32 C36 -116.8(2) . . . . ?
C36 C32 C33 C34 0.2(3) . . . . ?
Fe2 C32 C33 C34 59.3(2) . . . . ?
C36 C32 C33 Fe2 -59.1(2) . . . . ?
C31 Fe2 C33 C32 -38.7(5) . . . . ?
C34 Fe2 C33 C32 119.4(3) . . . . ?
C35 Fe2 C33 C32 81.4(2) . . . . ?
C36 Fe2 C33 C32 37.45(19) . . . . ?
C30 Fe2 C33 C32 161.6(3) . . . . ?
C28 Fe2 C33 C32 -118.96(18) . . . . ?
C29 Fe2 C33 C32 -161.99(17) . . . . ?
C27 Fe2 C33 C32 -76.7(2) . . . . ?
C31 Fe2 C33 C34 -158.0(4) . . . . ?
C35 Fe2 C33 C34 -38.0(2) . . . . ?
C36 Fe2 C33 C34 -81.9(2) . . . . ?
C30 Fe2 C33 C34 42.2(4) . . . . ?
C28 Fe2 C33 C34 121.7(2) . . . . ?
C29 Fe2 C33 C34 78.7(2) . . . . ?
C32 Fe2 C33 C34 -119.4(3) . . . . ?
C27 Fe2 C33 C34 163.9(2) . . . . ?
C32 C33 C34 C35 -0.2(3) . . . . ?
Fe2 C33 C34 C35 59.6(2) . . . . ?
C32 C33 C34 Fe2 -59.7(2) . . . . ?
C31 Fe2 C34 C33 164.6(3) . . . . ?
C35 Fe2 C34 C33 119.1(3) . . . . ?
C36 Fe2 C34 C33 81.1(2) . . . . ?
C30 Fe2 C34 C33 -161.69(19) . . . . ?
C28 Fe2 C34 C33 -78.5(2) . . . . ?
C29 Fe2 C34 C33 -119.51(19) . . . . ?
C32 Fe2 C34 C33 37.39(19) . . . . ?
C27 Fe2 C34 C33 -47.1(5) . . . . ?
C31 Fe2 C34 C35 45.5(4) . . . . ?
C33 Fe2 C34 C35 -119.1(3) . . . . ?
C36 Fe2 C34 C35 -38.0(2) . . . . ?
C30 Fe2 C34 C35 79.3(2) . . . . ?
C28 Fe2 C34 C35 162.48(19) . . . . ?
C29 Fe2 C34 C35 121.4(2) . . . . ?
C32 Fe2 C34 C35 -81.7(2) . . . . ?
C27 Fe2 C34 C35 -166.1(4) . . . . ?
C33 C34 C35 C36 0.0(4) . . . . ?
Fe2 C34 C35 C36 59.8(2) . . . . ?
C33 C34 C35 Fe2 -59.8(2) . . . . ?
C31 Fe2 C35 C36 81.6(2) . . . . ?
C34 Fe2 C35 C36 -118.6(3) . . . . ?
C33 Fe2 C35 C36 -81.0(2) . . . . ?
C30 Fe2 C35 C36 123.5(2) . . . . ?
C28 Fe2 C35 C36 -167.3(3) . . . . ?
C29 Fe2 C35 C36 164.09(19) . . . . ?
C32 Fe2 C35 C36 -37.58(19) . . . . ?
C27 Fe2 C35 C36 51.0(4) . . . . ?
C31 Fe2 C35 C34 -159.74(19) . . . . ?
C33 Fe2 C35 C34 37.60(19) . . . . ?
C36 Fe2 C35 C34 118.6(3) . . . . ?
C30 Fe2 C35 C34 -117.9(2) . . . . ?
C28 Fe2 C35 C34 -48.7(5) . . . . ?
C29 Fe2 C35 C34 -77.3(2) . . . . ?
C32 Fe2 C35 C34 81.0(2) . . . . ?
C27 Fe2 C35 C34 169.6(3) . . . . ?
C33 C32 C36 C35 -0.2(3) . . . . ?
Fe2 C32 C36 C35 -59.3(2) . . . . ?
C33 C32 C36 Fe2 59.1(2) . . . . ?
C34 C35 C36 C32 0.1(4) . . . . ?
Fe2 C35 C36 C32 59.6(2) . . . . ?
C34 C35 C36 Fe2 -59.5(2) . . . . ?
C31 Fe2 C36 C32 125.0(2) . . . . ?
C34 Fe2 C36 C32 -81.0(2) . . . . ?
C35 Fe2 C36 C32 -119.2(3) . . . . ?
C33 Fe2 C36 C32 -37.27(19) . . . . ?
C30 Fe2 C36 C32 166.45(18) . . . . ?
C28 Fe2 C36 C32 49.8(4) . . . . ?
C29 Fe2 C36 C32 -161.4(3) . . . . ?
C27 Fe2 C36 C32 82.6(2) . . . . ?
C31 Fe2 C36 C35 -115.8(2) . . . . ?
C34 Fe2 C36 C35 38.2(2) . . . . ?
C33 Fe2 C36 C35 81.9(2) . . . . ?
C30 Fe2 C36 C35 -74.4(2) . . . . ?
C28 Fe2 C36 C35 169.0(3) . . . . ?
C29 Fe2 C36 C35 -42.2(5) . . . . ?
C32 Fe2 C36 C35 119.2(3) . . . . ?
C27 Fe2 C36 C35 -158.2(2) . . . . ?
